data_1508606
loop_
_publ_author_name
'Wurst, Jacqueline M.'
'Verano, Alyssa L.'
'Tan, Derek S.'

_publ_section_title
;
 Stereoselective synthesis of acortatarins A and B.
;
_journal_issue 17
_journal_name_full 'Organic letters'
_journal_page_first 4442
_journal_page_last 4445
_journal_paper_doi 10.1021/ol3019456
_journal_volume 14
_journal_year 2012
_chemical_formula_moiety 'C12 H15 N O6'
_chemical_formula_sum 'C18 H21 N O6'
_chemical_formula_weight 347.36
_chemical_name_common 'Acortatarin B'
_chemical_name_systematic
; 
 ? 
;
_space_group_IT_number 19
_symmetry_cell_setting orthorhombic
_symmetry_space_group_name_Hall 'P 2ac 2ab'
_symmetry_space_group_name_H-M 'P 21 21 21'
_atom_sites_solution_hydrogens difmap
_atom_sites_solution_primary direct
_atom_sites_solution_secondary difmap
_audit_creation_method SHELXL-97
_cell_angle_alpha 90.00
_cell_angle_beta 90.00
_cell_angle_gamma 90.00
_cell_formula_units_Z 4
_cell_length_a 7.0392(2)
_cell_length_b 12.0912(3)
_cell_length_c 19.0161(4)
_cell_measurement_reflns_used 9346
_cell_measurement_temperature 110(2)
_cell_measurement_theta_max 63.8
_cell_measurement_theta_min 4.3
_cell_volume 1618.51(7)
_computing_cell_refinement Apex
_computing_data_collection Apex
_computing_data_reduction Apex
_computing_molecular_graphics 'Diamond 3.2'
_computing_publication_material Apex
_computing_structure_refinement 'SHELXL-97 (Sheldrick, 2008)'
_computing_structure_solution 'SHELXS-97 (Sheldrick, 2008)'
_diffrn_ambient_temperature 110(2)
_diffrn_measured_fraction_theta_full 0.942
_diffrn_measured_fraction_theta_max 0.942
_diffrn_measurement_device_type 'Bruker Apex Duo'
_diffrn_measurement_method 'Omega scans'
_diffrn_radiation_monochromator graphite
_diffrn_radiation_source ImuS
_diffrn_radiation_type CuK\a
_diffrn_radiation_wavelength 1.54178
_diffrn_reflns_av_R_equivalents 0.0538
_diffrn_reflns_av_sigmaI/netI 0.0455
_diffrn_reflns_limit_h_max 8
_diffrn_reflns_limit_h_min -7
_diffrn_reflns_limit_k_max 13
_diffrn_reflns_limit_k_min -13
_diffrn_reflns_limit_l_max 21
_diffrn_reflns_limit_l_min -21
_diffrn_reflns_number 9132
_diffrn_reflns_theta_full 64.36
_diffrn_reflns_theta_max 64.36
_diffrn_reflns_theta_min 4.33
_exptl_absorpt_coefficient_mu 0.897
_exptl_absorpt_correction_T_max 0.7525
_exptl_absorpt_correction_T_min 0.6870
_exptl_absorpt_correction_type multi-scan
_exptl_absorpt_process_details SADABS;Sheldrick1996;Blessing,ActaC.1995,A51,33
_exptl_crystal_colour colorless
_exptl_crystal_density_diffrn 1.426
_exptl_crystal_density_method 'not measured'
_exptl_crystal_description cuboid
_exptl_crystal_F_000 736
_exptl_crystal_size_max 0.10
_exptl_crystal_size_mid 0.05
_exptl_crystal_size_min 0.03
_refine_diff_density_max 0.162
_refine_diff_density_min -0.188
_refine_diff_density_rms 0.041
_refine_ls_abs_structure_details 'Flack H D (1983), Acta Cryst. A39, 876-881'
_refine_ls_abs_structure_Flack 0.12(18)
_refine_ls_extinction_method none
_refine_ls_goodness_of_fit_ref 1.060
_refine_ls_hydrogen_treatment mixed
_refine_ls_matrix_type full
_refine_ls_number_parameters 309
_refine_ls_number_reflns 2477
_refine_ls_number_restraints 0
_refine_ls_restrained_S_all 1.060
_refine_ls_R_factor_all 0.0362
_refine_ls_R_factor_gt 0.0345
_refine_ls_shift/su_max 0.096
_refine_ls_shift/su_mean 0.010
_refine_ls_structure_factor_coef Fsqd
_refine_ls_weighting_details 'calc w=1/[\s^2^(Fo^2^)+(0.0501P)^2^+0.1342P] where P=(Fo^2^+2Fc^2^)/3'
_refine_ls_weighting_scheme calc
_refine_ls_wR_factor_gt 0.0853
_refine_ls_wR_factor_ref 0.0868
_reflns_number_gt 2371
_reflns_number_total 2477
_reflns_threshold_expression >2sigma(I)
_cod_data_source_file ol3019456_si_002.cif
_cod_data_source_block acorb_cu
_cod_depositor_comments
;
The following automatic conversions were performed:

'_symmetry_cell_setting' value 'Orthorhombic' changed to
'orthorhombic' according to
/home/saulius/struct/CIF-dictionaries/cif_core.dic dictionary named
'cif_core.dic' version 2.4.2 from 2011-04-26.

Automatic conversion script
Id: cif_fix_values 1891 2012-01-12 08:04:46Z andrius 
;
_cod_database_code 1508606

loop_
_symmetry_equiv_pos_as_xyz
'x, y, z'
'-x+1/2, -y, z+1/2'
'-x, y+1/2, -z+1/2'
'x+1/2, -y+1/2, -z'

loop_
_atom_site_label
_atom_site_type_symbol
_atom_site_fract_x
_atom_site_fract_y
_atom_site_fract_z
_atom_site_U_iso_or_equiv
_atom_site_adp_type
_atom_site_occupancy
_atom_site_symmetry_multiplicity
_atom_site_calc_flag
O1 O 0.0674(2) 0.38272(10) 0.83519(6) 0.0199(3) Uani 1 1 d
O3 O 0.2026(2) 0.61484(11) 0.72992(8) 0.0250(3) Uani 1 1 d
H23 H 0.214(4) 0.6145(18) 0.6895(13) 0.028(7) Uiso 1 1 d
O6 O 0.2906(2) 0.35879(11) 1.08633(7) 0.0263(4) Uani 1 1 d
O2 O 0.5364(2) 0.49523(12) 0.80932(8) 0.0231(3) Uani 1 1 d
H22 H 0.572(5) 0.448(2) 0.7869(15) 0.049(10) Uiso 1 1 d
O4 O -0.2454(2) 0.34421(12) 0.73495(7) 0.0247(3) Uani 1 1 d
H24 H -0.239(4) 0.271(2) 0.7423(14) 0.051(8) Uiso 1 1 d
O5 O 0.3599(2) 0.29943(11) 0.80790(6) 0.0207(3) Uani 1 1 d
N1 N 0.2880(2) 0.24657(13) 0.94461(8) 0.0178(4) Uani 1 1 d
C12 C 0.2808(3) 0.25825(17) 1.07699(10) 0.0224(5) Uani 1 1 d
H12 H 0.264(4) 0.2038(19) 1.1171(13) 0.037(6) Uiso 1 1 d
C7 C 0.2920(3) 0.16323(16) 0.89671(10) 0.0192(4) Uani 1 1 d
C2 C 0.3386(3) 0.49123(15) 0.81921(9) 0.0183(4) Uani 1 1 d
H2 H 0.311(3) 0.5490(17) 0.8511(10) 0.016(5) Uiso 1 1 d
C10 C 0.2843(3) 0.20000(16) 1.01172(10) 0.0199(4) Uani 1 1 d
C1 C 0.2648(3) 0.38198(15) 0.84843(9) 0.0175(4) Uani 1 1 d
C11 C 0.2977(3) 0.36417(16) 0.92669(10) 0.0179(4) Uani 1 1 d
H11A H 0.201(3) 0.4023(17) 0.9513(11) 0.016(5) Uiso 1 1 d
H11B H 0.421(3) 0.3950(16) 0.9369(10) 0.013(5) Uiso 1 1 d
C8 C 0.2902(3) 0.06306(16) 0.93166(10) 0.0224(5) Uani 1 1 d
H8 H 0.292(3) -0.0118(19) 0.9088(11) 0.030(6) Uiso 1 1 d
C9 C 0.2850(3) 0.08643(16) 1.00333(10) 0.0227(4) Uani 1 1 d
H9 H 0.285(3) 0.0320(19) 1.0407(12) 0.028(6) Uiso 1 1 d
C3 C 0.2187(3) 0.50300(15) 0.75282(10) 0.0195(4) Uani 1 1 d
H3 H 0.278(3) 0.4600(18) 0.7172(11) 0.023 Uiso 1 1 d
C6 C 0.2902(3) 0.19025(16) 0.82011(10) 0.0213(5) Uani 1 1 d
H6A H 0.374(3) 0.1374(18) 0.7932(11) 0.021(6) Uiso 1 1 d
H6B H 0.164(4) 0.1870(17) 0.8036(11) 0.021(6) Uiso 1 1 d
C14 C 0.3866(3) 0.62203(19) 1.04521(12) 0.0301(5) Uani 1 1 d
H14 H 0.434(4) 0.564(2) 1.0191(13) 0.050(8) Uiso 1 1 d
C5 C -0.0618(3) 0.38488(17) 0.71673(10) 0.0208(4) Uani 1 1 d
H5A H 0.023(3) 0.3232(17) 0.7035(10) 0.016(5) Uiso 1 1 d
H5B H -0.077(3) 0.4369(17) 0.6749(11) 0.021(5) Uiso 1 1 d
C17 C 0.2539(4) 0.8053(2) 1.11585(11) 0.0358(6) Uani 1 1 d
H17 H 0.207(4) 0.872(2) 1.1380(14) 0.043(7) Uiso 1 1 d
C13 C 0.2136(4) 0.61793(19) 1.07792(12) 0.0323(5) Uani 1 1 d
H13 H 0.139(4) 0.549(2) 1.0764(13) 0.046(8) Uiso 1 1 d
C15 C 0.4964(4) 0.71655(18) 1.04793(11) 0.0304(5) Uani 1 1 d
H15 H 0.626(5) 0.715(2) 1.0210(14) 0.050(8) Uiso 1 1 d
C16 C 0.4275(4) 0.80863(19) 1.08280(11) 0.0331(5) Uani 1 1 d
H16 H 0.507(4) 0.873(2) 1.0820(12) 0.036(7) Uiso 1 1 d
C4 C 0.0281(3) 0.45254(16) 0.77420(9) 0.0197(4) Uani 1 1 d
H4 H -0.061(3) 0.5111(18) 0.7876(10) 0.024 Uiso 1 1 d
C18 C 0.1445(4) 0.7094(2) 1.11361(12) 0.0341(5) Uani 1 1 d
H18 H 0.010(4) 0.703(2) 1.1374(13) 0.050(8) Uiso 1 1 d

loop_
_atom_site_aniso_label
_atom_site_aniso_U_11
_atom_site_aniso_U_22
_atom_site_aniso_U_33
_atom_site_aniso_U_23
_atom_site_aniso_U_13
_atom_site_aniso_U_12
O1 0.0183(8) 0.0243(7) 0.0170(6) 0.0056(5) -0.0016(6) -0.0038(6)
O3 0.0358(10) 0.0212(7) 0.0181(7) 0.0029(5) 0.0015(7) -0.0008(6)
O6 0.0358(10) 0.0224(8) 0.0206(7) -0.0016(6) -0.0017(7) 0.0016(6)
O2 0.0183(8) 0.0229(8) 0.0281(7) -0.0032(6) 0.0015(6) -0.0030(7)
O4 0.0205(8) 0.0237(8) 0.0299(7) -0.0015(6) -0.0009(6) -0.0007(6)
O5 0.0253(8) 0.0173(7) 0.0194(6) -0.0036(5) 0.0044(6) -0.0013(6)
N1 0.0164(10) 0.0174(8) 0.0196(8) 0.0005(6) -0.0015(7) 0.0002(7)
C12 0.0200(12) 0.0269(11) 0.0204(9) 0.0027(8) -0.0023(9) 0.0015(9)
C7 0.0144(10) 0.0193(10) 0.0239(10) -0.0035(8) -0.0022(9) -0.0012(8)
C2 0.0188(11) 0.0172(10) 0.0187(9) -0.0026(8) 0.0027(8) -0.0010(8)
C10 0.0177(10) 0.0226(10) 0.0195(9) 0.0025(8) -0.0017(9) -0.0009(8)
C1 0.0157(11) 0.0194(9) 0.0174(9) -0.0031(7) -0.0005(8) 0.0001(8)
C11 0.0179(12) 0.0158(10) 0.0200(9) -0.0015(7) 0.0012(9) -0.0001(8)
C8 0.0211(12) 0.0170(10) 0.0290(10) -0.0004(8) -0.0040(10) 0.0005(8)
C9 0.0209(11) 0.0221(10) 0.0251(10) 0.0062(8) -0.0031(10) -0.0004(8)
C3 0.0249(12) 0.0167(10) 0.0168(8) 0.0015(8) 0.0015(9) -0.0010(9)
C6 0.0235(12) 0.0175(10) 0.0228(10) -0.0040(8) -0.0002(10) -0.0020(8)
C14 0.0335(15) 0.0275(12) 0.0293(11) -0.0043(10) -0.0057(10) 0.0073(10)
C5 0.0210(11) 0.0233(10) 0.0180(9) -0.0012(8) -0.0016(9) 0.0006(9)
C17 0.0489(17) 0.0306(12) 0.0280(11) -0.0056(9) -0.0101(12) 0.0167(12)
C13 0.0325(14) 0.0258(12) 0.0385(12) 0.0079(10) -0.0102(12) -0.0020(10)
C15 0.0306(14) 0.0369(13) 0.0238(10) 0.0060(9) -0.0014(11) 0.0011(10)
C16 0.0406(15) 0.0251(12) 0.0336(11) 0.0046(10) -0.0106(12) -0.0036(11)
C4 0.0214(12) 0.0189(10) 0.0188(9) 0.0020(8) 0.0013(9) 0.0042(9)
C18 0.0258(13) 0.0501(15) 0.0264(10) 0.0091(10) 0.0027(11) 0.0088(11)

loop_
_atom_type_symbol
_atom_type_description
_atom_type_scat_dispersion_real
_atom_type_scat_dispersion_imag
_atom_type_scat_source
C C 0.0181 0.0091 'International Tables Vol C Tables 4.2.6.8 and 6.1.1.4'
H H 0.0000 0.0000 'International Tables Vol C Tables 4.2.6.8 and 6.1.1.4'
N N 0.0311 0.0180 'International Tables Vol C Tables 4.2.6.8 and 6.1.1.4'
O O 0.0492 0.0322 'International Tables Vol C Tables 4.2.6.8 and 6.1.1.4'

loop_
_geom_angle_atom_site_label_1
_geom_angle_atom_site_label_2
_geom_angle_atom_site_label_3
_geom_angle
C1 O1 C4 109.34(14)
C3 O3 H23 106.9(17)
C2 O2 H22 112(3)
C5 O4 H24 110(2)
C6 O5 C1 113.43(15)
C7 N1 C10 108.32(15)
C7 N1 C11 124.29(15)
C10 N1 C11 127.29(15)
O6 C12 C10 127.74(18)
O6 C12 H12 122.7(13)
C10 C12 H12 109.6(13)
N1 C7 C8 109.11(17)
N1 C7 C6 119.45(17)
C8 C7 C6 131.39(18)
O2 C2 C1 114.60(16)
O2 C2 C3 115.74(16)
C1 C2 C3 101.17(15)
O2 C2 H2 105.4(13)
C1 C2 H2 109.6(12)
C3 C2 H2 110.3(12)
C9 C10 N1 107.18(16)
C9 C10 C12 126.20(16)
N1 C10 C12 126.62(17)
O1 C1 O5 111.69(15)
O1 C1 C11 108.98(16)
O5 C1 C11 110.96(16)
O1 C1 C2 105.37(15)
O5 C1 C2 104.43(15)
C11 C1 C2 115.29(16)
N1 C11 C1 110.98(15)
N1 C11 H11A 109.0(13)
C1 C11 H11A 107.8(12)
N1 C11 H11B 111.8(12)
C1 C11 H11B 106.3(12)
H11A C11 H11B 110.9(17)
C7 C8 C9 107.05(18)
C7 C8 H8 125.6(13)
C9 C8 H8 127.3(13)
C10 C9 C8 108.34(17)
C10 C9 H9 126.2(13)
C8 C9 H9 125.5(13)
O3 C3 C2 112.66(15)
O3 C3 C4 112.98(17)
C2 C3 C4 103.20(15)
O3 C3 H3 109.6(13)
C2 C3 H3 107.3(13)
C4 C3 H3 110.8(14)
O5 C6 C7 110.99(15)
O5 C6 H6A 107.6(13)
C7 C6 H6A 110.6(12)
O5 C6 H6B 108.0(13)
C7 C6 H6B 108.9(13)
H6A C6 H6B 110.8(18)
C13 C14 C15 120.7(2)
C13 C14 H14 122.4(19)
C15 C14 H14 116.8(19)
O4 C5 C4 113.12(16)
O4 C5 H5A 110.4(13)
C4 C5 H5A 109.9(12)
O4 C5 H5B 108.0(13)
C4 C5 H5B 105.9(12)
H5A C5 H5B 109.3(16)
C16 C17 C18 120.2(2)
C16 C17 H17 118.7(17)
C18 C17 H17 121.1(17)
C14 C13 C18 120.4(2)
C14 C13 H13 119.4(16)
C18 C13 H13 120.2(16)
C14 C15 C16 119.2(2)
C14 C15 H15 117.0(15)
C16 C15 H15 123.8(15)
C17 C16 C15 120.5(2)
C17 C16 H16 123.3(15)
C15 C16 H16 116.2(16)
O1 C4 C5 109.99(15)
O1 C4 C3 106.02(16)
C5 C4 C3 113.15(16)
O1 C4 H4 109.4(12)
C5 C4 H4 108.2(13)
C3 C4 H4 110.1(13)
C13 C18 C17 119.0(2)
C13 C18 H18 117.8(15)
C17 C18 H18 123.2(15)

loop_
_geom_bond_atom_site_label_1
_geom_bond_atom_site_label_2
_geom_bond_distance
O1 C1 1.412(3)
O1 C4 1.461(2)
O3 C3 1.425(2)
O3 H23 0.77(3)
O6 C12 1.230(2)
O2 C2 1.406(3)
O2 H22 0.76(3)
O4 C5 1.425(3)
O4 H24 0.89(3)
O5 C6 1.427(2)
O5 C1 1.428(2)
N1 C7 1.359(3)
N1 C10 1.395(2)
N1 C11 1.464(2)
C12 C10 1.427(3)
C12 H12 1.01(2)
C7 C8 1.382(3)
C7 C6 1.493(3)
C2 C1 1.525(3)
C2 C3 1.526(3)
C2 H2 0.95(2)
C10 C9 1.382(3)
C1 C11 1.521(3)
C11 H11A 0.94(2)
C11 H11B 0.96(2)
C8 C9 1.392(3)
C8 H8 1.00(2)
C9 H9 0.97(2)
C3 C4 1.529(3)
C3 H3 0.95(2)
C6 H6A 1.01(2)
C6 H6B 0.95(2)
C14 C13 1.368(3)
C14 C15 1.381(3)
C14 H14 0.93(3)
C5 C4 1.505(3)
C5 H5A 0.99(2)
C5 H5B 1.02(2)
C17 C16 1.375(4)
C17 C18 1.392(4)
C17 H17 0.97(3)
C13 C18 1.386(3)
C13 H13 0.99(3)
C15 C16 1.384(3)
C15 H15 1.05(3)
C16 H16 0.96(3)
C4 H4 0.98(2)
C18 H18 1.05(3)

loop_
_cod_related_entry_id
_cod_related_entry_database
_cod_related_entry_code
1 ChemSpider 30652020
